data_7113211
loop_
_publ_author_name
'Justice, Aaron K.'
'Zampella, Giuseppe'
'Gioia, Luca De'
'Rauchfuss, Thomas B.'

_publ_section_title
;
 Lewis vs. Br\/onsted-basicities of diiron dithiolates: spectroscopic
 detection of the "rotated structure" and remarkable effects of ethane-
 vs. propanedithiolate
;
_journal_coden_ASTM CHCOFS
_journal_issue 20
_journal_name_full
;
 Chemical Communications (Cambridge, United Kingdom)
;
_journal_page_first 2019
_journal_page_last 2021
_journal_paper_doi 10.1039/b700754j
_journal_year 2007
_chemical_formula_moiety 'C56 H48 Fe2 O2 P4 S2'
_chemical_formula_sum 'C56 H48 Fe2 O2 P4 S2'
_chemical_formula_weight 1052.64
_space_group_IT_number 14
_symmetry_cell_setting monoclinic
_symmetry_space_group_name_Hall '-P 2yn'
_symmetry_space_group_name_H-M 'P 1 21/n 1'
_atom_sites_solution_hydrogens geom
_atom_sites_solution_primary direct
_atom_sites_solution_secondary difmap
_audit_creation_method SHELXL-97
_audit_update_record
;
2006-08-23 text and data added, akj
;
_cell_angle_alpha 90.00
_cell_angle_beta 97.901(2)
_cell_angle_gamma 90.00
_cell_formula_units_Z 4
_cell_length_a 10.9417(7)
_cell_length_b 17.3546(10)
_cell_length_c 26.1713(15)
_cell_measurement_reflns_used 5031
_cell_measurement_temperature 193(2)
_cell_measurement_theta_max 24.9
_cell_measurement_theta_min 2.4
_cell_volume 4922.5(5)
_computing_cell_refinement 'SAINT V6.22 (Bruker, 2001)'
_computing_data_collection 'APEX2 V1.0-27 (Bruker, 2004)'
_computing_data_reduction 'SAINT V6.22 (Bruker, 2001)'
_computing_molecular_graphics 'SHELXTL V6.12 (Bruker, 2001)'
_computing_publication_material 'XCIF (Bruker, 2001)'
_computing_structure_refinement 'SHELXTL V6.12 (Bruker, 2001)'
_computing_structure_solution 'SHELXTL V6.12 (Bruker, 2001)'
_diffrn_ambient_temperature 193(2)
_diffrn_measured_fraction_theta_full 0.982
_diffrn_measured_fraction_theta_max 0.982
_diffrn_measurement_device 'Bruker Kappa/ApexII CCD'
_diffrn_measurement_method 'profile data from \f and \w scans'
_diffrn_radiation_monochromator graphite
_diffrn_radiation_source 'fine-focus sealed tube'
_diffrn_radiation_type MoK\a
_diffrn_radiation_wavelength 0.71073
_diffrn_radiation_wavelength_id gs72has5
_diffrn_reflns_av_R_equivalents 0.0000
_diffrn_reflns_av_sigmaI/netI 0.0976
_diffrn_reflns_limit_h_max 13
_diffrn_reflns_limit_h_min -13
_diffrn_reflns_limit_k_max 21
_diffrn_reflns_limit_k_min 0
_diffrn_reflns_limit_l_max 32
_diffrn_reflns_limit_l_min 0
_diffrn_reflns_number 21096
_diffrn_reflns_theta_full 26.08
_diffrn_reflns_theta_max 26.08
_diffrn_reflns_theta_min 1.57
_exptl_absorpt_coefficient_mu 0.847
_exptl_absorpt_correction_T_max 0.9750
_exptl_absorpt_correction_T_min 0.7444
_exptl_absorpt_correction_type integration
_exptl_absorpt_process_details 'SHELXTL/XPREP (Bruker, 2001)'
_exptl_crystal_colour black
_exptl_crystal_density_diffrn 1.420
_exptl_crystal_density_method 'not measured'
_exptl_crystal_description tabular
_exptl_crystal_F_000 2176
_exptl_crystal_id gs72has5
_exptl_crystal_preparation
;
The data crystal was mounted using oil (Parantone-N, Exxon) to a
0.3 mm cryo-loop (Hampton Research) with the (0 -1 -1) scattering planes
roughly normal to the spindle axis.
;
_exptl_crystal_size_max 0.36
_exptl_crystal_size_mid 0.09
_exptl_crystal_size_min 0.03
_refine_diff_density_max 0.463
_refine_diff_density_min -0.433
_refine_diff_density_rms 0.098
_refine_ls_extinction_method none
_refine_ls_goodness_of_fit_ref 0.808
_refine_ls_hydrogen_treatment noref
_refine_ls_matrix_type full
_refine_ls_number_parameters 598
_refine_ls_number_reflns 20391
_refine_ls_number_restraints 0
_refine_ls_restrained_S_all 0.808
_refine_ls_R_factor_all 0.0797
_refine_ls_R_factor_gt 0.0374
_refine_ls_shift/su_max 0.021
_refine_ls_shift/su_mean 0.001
_refine_ls_structure_factor_coef Fsqd
_refine_ls_weighting_details 'calc w=1/[\s^2^(Fo^2^)+(0.0100P)^2^+0.0000P] where P=(Fo^2^+2Fc^2^)/3'
_refine_ls_weighting_scheme calc
_refine_ls_wR_factor_gt 0.0506
_refine_ls_wR_factor_ref 0.0569
_reflns_number_gt 11987
_reflns_number_total 20391
_reflns_threshold_expression >2sigma(I)
_cod_duplicate_entry 7101904
_cod_data_source_file b700754j.txt
_cod_data_source_block gs72has5
_cod_depositor_comments
;
The following automatic conversions were performed:

'_symmetry_cell_setting' value 'Monoclinic' changed to 'monoclinic'
according to
/usr/data/users/saulius/automatic-downloads/retrospective/RSC/lib/dictionaries/cif_core.dic
dictionary named 'cif_core.dic' version 2.4.2 from 2011-04-26.

Automatic conversion script
Id: cif_fix_values 2281 2013-09-26 08:29:07Z andrius 
;
_cod_original_sg_symbol_Hall '-P 2yn '
_cod_original_sg_symbol_H-M 'P2(1)/n '
_cod_database_code 7113211

loop_
_symmetry_equiv_pos_as_xyz
'x, y, z'
'-x+1/2, y+1/2, -z+1/2'
'-x, -y, -z'
'x-1/2, -y-1/2, z-1/2'

loop_
_atom_site_label
_atom_site_type_symbol
_atom_site_fract_x
_atom_site_fract_y
_atom_site_fract_z
_atom_site_U_iso_or_equiv
_atom_site_adp_type
_atom_site_occupancy
_atom_site_symmetry_multiplicity
_atom_site_calc_flag
_atom_site_refinement_flags
Fe1 Fe 0.05665(2) 0.720234(14) 0.116935(10) 0.01930(7) Uani 1 1 d .
Fe2 Fe 0.06990(2) 0.858038(14) 0.152996(10) 0.01935(7) Uani 1 1 d .
S1 S 0.22116(4) 0.79918(3) 0.117276(17) 0.02170(12) Uani 1 1 d .
S2 S -0.03368(4) 0.82354(3) 0.075836(17) 0.02082(11) Uani 1 1 d .
P1 P 0.08248(5) 0.63413(3) 0.059082(18) 0.02268(12) Uani 1 1 d .
P2 P -0.12311(5) 0.66656(3) 0.123170(19) 0.02277(13) Uani 1 1 d .
P3 P 0.09132(5) 0.98216(3) 0.146136(18) 0.02217(12) Uani 1 1 d .
P4 P 0.17896(5) 0.86820(3) 0.229652(18) 0.02381(13) Uani 1 1 d .
O1 O -0.15534(13) 0.87399(9) 0.19899(5) 0.0511(4) Uani 1 1 d .
O2 O 0.17991(13) 0.62426(8) 0.19922(5) 0.0444(4) Uani 1 1 d .
C1 C -0.06528(18) 0.86581(11) 0.18049(7) 0.0275(5) Uani 1 1 d .
C2 C 0.12947(17) 0.66390(10) 0.16688(7) 0.0247(5) Uani 1 1 d .
C3 C 0.20345(16) 0.83459(10) 0.05077(6) 0.0254(5) Uani 1 1 d .
H3A H 0.2574 0.8800 0.0488 0.030 Uiso 1 1 calc R
H3B H 0.2302 0.7941 0.0281 0.030 Uiso 1 1 calc R
C4 C 0.07055(16) 0.85684(10) 0.03158(6) 0.0239(5) Uani 1 1 d .
H4A H 0.0454 0.8340 -0.0029 0.029 Uiso 1 1 calc R
H4B H 0.0644 0.9136 0.0281 0.029 Uiso 1 1 calc R
C5 C -0.03874(17) 0.56187(10) 0.05945(7) 0.0272(5) Uani 1 1 d .
H5 H -0.0372 0.5153 0.0405 0.033 Uiso 1 1 calc R
C6 C -0.12839(17) 0.57658(10) 0.08687(7) 0.0272(5) Uani 1 1 d .
H6 H -0.1943 0.5411 0.0877 0.033 Uiso 1 1 calc R
C7 C 0.05958(17) 0.65347(10) -0.01078(7) 0.0242(5) Uani 1 1 d .
C8 C -0.04684(17) 0.69380(10) -0.03040(7) 0.0292(5) Uani 1 1 d .
H8 H -0.0964 0.7159 -0.0072 0.035 Uiso 1 1 calc R
C9 C -0.08177(19) 0.70226(11) -0.08298(8) 0.0376(6) Uani 1 1 d .
H9 H -0.1552 0.7294 -0.0955 0.045 Uiso 1 1 calc R
C10 C -0.0106(2) 0.67149(12) -0.11678(8) 0.0411(6) Uani 1 1 d .
H10 H -0.0355 0.6763 -0.1529 0.049 Uiso 1 1 calc R
C11 C 0.0971(2) 0.63357(11) -0.09874(8) 0.0420(6) Uani 1 1 d .
H11 H 0.1474 0.6134 -0.1224 0.050 Uiso 1 1 calc R
C12 C 0.13269(19) 0.62469(10) -0.04580(7) 0.0317(5) Uani 1 1 d .
H12 H 0.2075 0.5988 -0.0336 0.038 Uiso 1 1 calc R
C13 C 0.22300(17) 0.57622(11) 0.06723(7) 0.0264(5) Uani 1 1 d .
C14 C 0.22261(19) 0.49735(12) 0.07537(8) 0.0436(6) Uani 1 1 d .
H14 H 0.1468 0.4715 0.0770 0.052 Uiso 1 1 calc R
C15 C 0.3316(2) 0.45603(13) 0.08108(9) 0.0615(8) Uani 1 1 d .
H15 H 0.3301 0.4021 0.0872 0.074 Uiso 1 1 calc R
C16 C 0.4413(2) 0.49196(14) 0.07807(10) 0.0637(8) Uani 1 1 d .
H16 H 0.5156 0.4630 0.0812 0.076 Uiso 1 1 calc R
C17 C 0.4434(2) 0.57004(14) 0.07057(10) 0.0682(8) Uani 1 1 d .
H17 H 0.5195 0.5955 0.0686 0.082 Uiso 1 1 calc R
C18 C 0.3352(2) 0.61151(12) 0.06582(9) 0.0512(7) Uani 1 1 d .
H18 H 0.3380 0.6658 0.0615 0.061 Uiso 1 1 calc R
C19 C -0.26555(17) 0.71195(11) 0.09242(8) 0.0277(5) Uani 1 1 d .
C20 C -0.30977(18) 0.69964(12) 0.04076(8) 0.0416(6) Uani 1 1 d .
H20 H -0.2690 0.6641 0.0212 0.050 Uiso 1 1 calc R
C21 C -0.4130(2) 0.73890(15) 0.01746(9) 0.0594(8) Uani 1 1 d .
H21 H -0.4423 0.7303 -0.0180 0.071 Uiso 1 1 calc R
C22 C -0.4730(2) 0.78988(15) 0.04504(11) 0.0657(9) Uani 1 1 d .
H22 H -0.5430 0.8170 0.0287 0.079 Uiso 1 1 calc R
C23 C -0.4321(2) 0.80201(13) 0.09657(11) 0.0571(7) Uani 1 1 d .
H23 H -0.4749 0.8367 0.1159 0.069 Uiso 1 1 calc R
C24 C -0.32826(18) 0.76345(11) 0.12013(8) 0.0386(6) Uani 1 1 d .
H24 H -0.2997 0.7724 0.1556 0.046 Uiso 1 1 calc R
C25 C -0.17166(17) 0.63178(10) 0.18356(7) 0.0240(5) Uani 1 1 d .
C26 C -0.27720(18) 0.58645(11) 0.18237(8) 0.0367(6) Uani 1 1 d .
H26 H -0.3264 0.5765 0.1502 0.044 Uiso 1 1 calc R
C27 C -0.31162(19) 0.55570(11) 0.22693(8) 0.0402(6) Uani 1 1 d .
H27 H -0.3835 0.5246 0.2252 0.048 Uiso 1 1 calc R
C28 C -0.2419(2) 0.57009(12) 0.27369(8) 0.0447(6) Uani 1 1 d .
H28 H -0.2645 0.5485 0.3044 0.054 Uiso 1 1 calc R
C29 C -0.1393(2) 0.61599(13) 0.27565(8) 0.0507(7) Uani 1 1 d .
H29 H -0.0913 0.6264 0.3080 0.061 Uiso 1 1 calc R
C30 C -0.10467(19) 0.64756(11) 0.23101(7) 0.0380(6) Uani 1 1 d .
H30 H -0.0344 0.6802 0.2332 0.046 Uiso 1 1 calc R
C31 C 0.13982(17) 1.02011(11) 0.21097(7) 0.0285(5) Uani 1 1 d .
H31 H 0.1394 1.0738 0.2179 0.034 Uiso 1 1 calc R
C32 C 0.17536(17) 0.96984(10) 0.24766(7) 0.0310(5) Uani 1 1 d .
H32 H 0.1984 0.9858 0.2824 0.037 Uiso 1 1 calc R
C33 C -0.04248(17) 1.04252(11) 0.12249(7) 0.0240(5) Uani 1 1 d .
C34 C -0.14103(17) 1.00986(11) 0.09090(7) 0.0325(5) Uani 1 1 d .
H34 H -0.1387 0.9567 0.0826 0.039 Uiso 1 1 calc R
C35 C -0.24294(19) 1.05348(12) 0.07128(8) 0.0396(6) Uani 1 1 d .
H35 H -0.3081 1.0305 0.0486 0.048 Uiso 1 1 calc R
C36 C -0.24990(19) 1.12927(12) 0.08444(8) 0.0379(6) Uani 1 1 d .
H36 H -0.3206 1.1588 0.0716 0.046 Uiso 1 1 calc R
C37 C -0.1551(2) 1.16260(12) 0.11617(9) 0.0473(6) Uani 1 1 d .
H37 H -0.1603 1.2152 0.1256 0.057 Uiso 1 1 calc R
C38 C -0.05088(19) 1.11988(11) 0.13479(8) 0.0398(6) Uani 1 1 d .
H38 H 0.0153 1.1440 0.1562 0.048 Uiso 1 1 calc R
C39 C 0.21067(16) 1.02043(10) 0.11004(7) 0.0211(4) Uani 1 1 d .
C40 C 0.18460(17) 1.06520(10) 0.06593(7) 0.0266(5) Uani 1 1 d .
H40 H 0.1022 1.0814 0.0550 0.032 Uiso 1 1 calc R
C41 C 0.27713(18) 1.08654(11) 0.03767(7) 0.0320(5) Uani 1 1 d .
H41 H 0.2575 1.1169 0.0075 0.038 Uiso 1 1 calc R
C42 C 0.39756(18) 1.06411(11) 0.05296(7) 0.0330(5) Uani 1 1 d .
H42 H 0.4608 1.0786 0.0334 0.040 Uiso 1 1 calc R
C43 C 0.42526(18) 1.02008(11) 0.09735(8) 0.0352(5) Uani 1 1 d .
H43 H 0.5081 1.0049 0.1085 0.042 Uiso 1 1 calc R
C44 C 0.33299(17) 0.99831(11) 0.12524(7) 0.0299(5) Uani 1 1 d .
H44 H 0.3529 0.9677 0.1553 0.036 Uiso 1 1 calc R
C45 C 0.12435(18) 0.82192(11) 0.28544(7) 0.0268(5) Uani 1 1 d .
C46 C 0.17313(18) 0.75408(11) 0.30733(7) 0.0346(5) Uani 1 1 d .
H46 H 0.2424 0.7315 0.2949 0.042 Uiso 1 1 calc R
C47 C 0.1233(2) 0.71847(13) 0.34689(8) 0.0475(7) Uani 1 1 d .
H47 H 0.1586 0.6720 0.3614 0.057 Uiso 1 1 calc R
C48 C 0.0234(2) 0.74993(14) 0.36527(8) 0.0504(7) Uani 1 1 d .
H48 H -0.0103 0.7256 0.3927 0.061 Uiso 1 1 calc R
C49 C -0.0282(2) 0.81678(14) 0.34408(8) 0.0511(7) Uani 1 1 d .
H49 H -0.0983 0.8383 0.3565 0.061 Uiso 1 1 calc R
C50 C 0.0224(2) 0.85306(12) 0.30431(8) 0.0418(6) Uani 1 1 d .
H50 H -0.0132 0.8995 0.2900 0.050 Uiso 1 1 calc R
C51 C 0.34584(17) 0.84924(12) 0.23983(7) 0.0279(5) Uani 1 1 d .
C52 C 0.39016(19) 0.77539(13) 0.23156(7) 0.0361(5) Uani 1 1 d .
H52 H 0.3335 0.7352 0.2208 0.043 Uiso 1 1 calc R
C53 C 0.5157(2) 0.76007(15) 0.23882(8) 0.0506(7) Uani 1 1 d .
H53 H 0.5443 0.7092 0.2343 0.061 Uiso 1 1 calc R
C54 C 0.5990(2) 0.81836(17) 0.25262(8) 0.0593(8) Uani 1 1 d .
H54 H 0.6850 0.8078 0.2576 0.071 Uiso 1 1 calc R
C55 C 0.5576(2) 0.89149(16) 0.25919(8) 0.0566(8) Uani 1 1 d .
H55 H 0.6153 0.9320 0.2676 0.068 Uiso 1 1 calc R
C56 C 0.4323(2) 0.90709(13) 0.25367(7) 0.0409(6) Uani 1 1 d .
H56 H 0.4050 0.9579 0.2594 0.049 Uiso 1 1 calc R

loop_
_atom_site_aniso_label
_atom_site_aniso_U_11
_atom_site_aniso_U_22
_atom_site_aniso_U_33
_atom_site_aniso_U_23
_atom_site_aniso_U_13
_atom_site_aniso_U_12
Fe1 0.02189(16) 0.01690(16) 0.01871(15) 0.00072(12) 0.00138(12) -0.00099(12)
Fe2 0.02168(16) 0.01734(16) 0.01902(15) -0.00025(12) 0.00272(12) -0.00217(12)
S1 0.0211(3) 0.0234(3) 0.0204(3) 0.0018(2) 0.0024(2) -0.0012(2)
S2 0.0217(3) 0.0191(3) 0.0210(3) 0.0009(2) 0.0008(2) -0.0004(2)
P1 0.0263(3) 0.0186(3) 0.0232(3) -0.0009(2) 0.0039(2) -0.0014(2)
P2 0.0245(3) 0.0210(3) 0.0228(3) -0.0004(2) 0.0034(2) -0.0025(2)
P3 0.0247(3) 0.0184(3) 0.0233(3) 0.0004(2) 0.0030(2) -0.0014(2)
P4 0.0296(3) 0.0211(3) 0.0200(3) 0.0012(2) 0.0009(2) -0.0035(2)
O1 0.0348(10) 0.0684(12) 0.0542(10) -0.0155(9) 0.0210(8) -0.0085(9)
O2 0.0532(11) 0.0382(10) 0.0383(9) 0.0154(8) -0.0064(8) 0.0073(8)
C1 0.0292(13) 0.0263(12) 0.0264(12) -0.0040(10) 0.0018(10) -0.0065(10)
C2 0.0243(12) 0.0232(12) 0.0271(12) -0.0014(10) 0.0052(9) -0.0057(9)
C3 0.0266(12) 0.0270(12) 0.0235(11) 0.0020(9) 0.0072(9) -0.0039(9)
C4 0.0299(12) 0.0218(11) 0.0201(11) 0.0027(9) 0.0034(9) -0.0017(9)
C5 0.0375(13) 0.0190(12) 0.0254(12) -0.0036(9) 0.0059(10) -0.0049(10)
C6 0.0306(13) 0.0219(12) 0.0298(12) -0.0042(9) 0.0069(10) -0.0089(10)
C7 0.0320(13) 0.0168(11) 0.0243(11) -0.0039(9) 0.0055(9) -0.0064(9)
C8 0.0318(13) 0.0307(13) 0.0255(12) -0.0024(10) 0.0048(10) -0.0052(10)
C9 0.0430(15) 0.0370(14) 0.0304(13) 0.0020(11) -0.0034(11) -0.0052(11)
C10 0.0663(18) 0.0335(14) 0.0222(12) -0.0015(11) 0.0020(12) -0.0111(12)
C11 0.0699(18) 0.0298(14) 0.0313(14) -0.0047(11) 0.0245(12) -0.0023(13)
C12 0.0436(14) 0.0199(12) 0.0338(13) 0.0013(10) 0.0125(11) -0.0007(10)
C13 0.0315(13) 0.0223(12) 0.0251(11) -0.0024(9) 0.0028(9) 0.0022(10)
C14 0.0337(14) 0.0283(14) 0.0662(17) 0.0012(12) -0.0022(12) 0.0010(11)
C15 0.0522(18) 0.0281(15) 0.099(2) 0.0001(14) -0.0088(16) 0.0113(13)
C16 0.0419(17) 0.0475(18) 0.100(2) 0.0099(16) 0.0017(15) 0.0211(14)
C17 0.0291(16) 0.0551(19) 0.120(2) 0.0303(17) 0.0084(15) 0.0042(13)
C18 0.0312(15) 0.0285(14) 0.092(2) 0.0142(13) 0.0021(14) 0.0004(11)
C19 0.0203(12) 0.0270(13) 0.0360(13) 0.0054(10) 0.0048(10) -0.0072(10)
C20 0.0259(13) 0.0610(17) 0.0379(14) 0.0113(12) 0.0040(11) -0.0070(11)
C21 0.0283(15) 0.102(2) 0.0456(16) 0.0337(16) -0.0016(12) -0.0068(15)
C22 0.0251(15) 0.087(2) 0.086(2) 0.0566(19) 0.0117(15) 0.0087(14)
C23 0.0343(16) 0.0474(17) 0.093(2) 0.0218(16) 0.0222(15) 0.0099(12)
C24 0.0293(14) 0.0354(14) 0.0523(15) 0.0028(12) 0.0094(11) -0.0013(11)
C25 0.0279(12) 0.0194(11) 0.0256(11) -0.0009(9) 0.0071(9) -0.0011(9)
C26 0.0365(14) 0.0413(14) 0.0324(13) -0.0004(11) 0.0050(11) -0.0123(11)
C27 0.0432(15) 0.0342(14) 0.0468(15) 0.0001(12) 0.0185(12) -0.0157(11)
C28 0.0614(17) 0.0443(16) 0.0331(14) 0.0011(12) 0.0236(12) -0.0093(13)
C29 0.0640(18) 0.0655(18) 0.0229(13) -0.0028(12) 0.0065(12) -0.0242(14)
C30 0.0429(14) 0.0433(15) 0.0294(13) -0.0052(11) 0.0109(11) -0.0184(11)
C31 0.0382(13) 0.0182(12) 0.0296(12) -0.0045(10) 0.0063(10) -0.0048(10)
C32 0.0445(14) 0.0260(13) 0.0216(11) -0.0055(10) 0.0013(10) -0.0086(10)
C33 0.0234(12) 0.0216(12) 0.0284(12) 0.0035(9) 0.0083(9) 0.0034(9)
C34 0.0337(13) 0.0285(13) 0.0342(13) -0.0057(10) 0.0009(10) 0.0078(10)
C35 0.0328(14) 0.0459(15) 0.0386(14) -0.0041(12) -0.0009(11) 0.0129(11)
C36 0.0320(14) 0.0376(15) 0.0464(15) 0.0115(12) 0.0134(11) 0.0158(11)
C37 0.0430(16) 0.0201(13) 0.0811(19) 0.0037(12) 0.0161(14) 0.0083(11)
C38 0.0307(14) 0.0238(13) 0.0643(16) -0.0019(12) 0.0037(12) -0.0007(10)
C39 0.0222(11) 0.0153(11) 0.0250(11) 0.0000(9) 0.0011(9) -0.0030(9)
C40 0.0211(12) 0.0272(12) 0.0305(12) 0.0039(10) 0.0007(9) 0.0007(9)
C41 0.0376(14) 0.0330(13) 0.0251(12) 0.0050(10) 0.0029(10) -0.0051(11)
C42 0.0316(13) 0.0360(14) 0.0331(13) -0.0006(11) 0.0101(10) -0.0072(10)
C43 0.0217(13) 0.0372(14) 0.0464(14) 0.0061(11) 0.0033(10) 0.0007(10)
C44 0.0278(13) 0.0275(13) 0.0338(12) 0.0094(10) 0.0019(10) -0.0018(10)
C45 0.0335(13) 0.0254(12) 0.0209(11) -0.0008(9) 0.0010(9) -0.0068(10)
C46 0.0331(13) 0.0386(14) 0.0310(13) 0.0110(11) 0.0003(10) -0.0056(11)
C47 0.0526(17) 0.0473(16) 0.0398(15) 0.0209(12) -0.0041(12) -0.0171(13)
C48 0.0653(19) 0.0633(19) 0.0227(13) 0.0042(13) 0.0060(12) -0.0312(15)
C49 0.0580(18) 0.0593(18) 0.0406(15) -0.0112(14) 0.0236(13) -0.0074(14)
C50 0.0575(17) 0.0365(14) 0.0336(13) 0.0019(11) 0.0138(12) 0.0008(12)
C51 0.0293(12) 0.0381(14) 0.0152(11) 0.0073(10) -0.0011(9) -0.0062(11)
C52 0.0320(14) 0.0498(16) 0.0251(12) 0.0019(11) -0.0006(10) 0.0023(12)
C53 0.0389(16) 0.081(2) 0.0317(14) 0.0040(13) 0.0050(12) 0.0158(14)
C54 0.0280(15) 0.117(3) 0.0333(15) 0.0215(17) 0.0047(12) -0.0003(17)
C55 0.0408(17) 0.089(2) 0.0376(15) 0.0223(15) -0.0044(12) -0.0288(15)
C56 0.0387(15) 0.0492(16) 0.0325(13) 0.0138(11) -0.0037(11) -0.0137(12)

loop_
_atom_type_symbol
_atom_type_description
_atom_type_scat_dispersion_real
_atom_type_scat_dispersion_imag
_atom_type_scat_source
C C 0.0033 0.0016 'International Tables Vol C Tables 4.2.6.8 and 6.1.1.4'
H H 0.0000 0.0000 'International Tables Vol C Tables 4.2.6.8 and 6.1.1.4'
O O 0.0106 0.0060 'International Tables Vol C Tables 4.2.6.8 and 6.1.1.4'
P P 0.1023 0.0942 'International Tables Vol C Tables 4.2.6.8 and 6.1.1.4'
S S 0.1246 0.1234 'International Tables Vol C Tables 4.2.6.8 and 6.1.1.4'
Fe Fe 0.3463 0.8444 'International Tables Vol C Tables 4.2.6.8 and 6.1.1.4'

loop_
_exptl_crystal_face_index_h
_exptl_crystal_face_index_k
_exptl_crystal_face_index_l
_exptl_crystal_face_perp_dist
0.00 1.00 1.00 0.0150
0.00 -1.00 -1.00 0.0150
0.00 -1.00 1.00 0.0450
0.00 1.00 -1.00 0.0450
-1.00 0.00 0.00 0.1800
1.00 0.00 0.00 0.1800

loop_
_geom_angle_atom_site_label_1
_geom_angle_atom_site_label_2
_geom_angle_atom_site_label_3
_geom_angle
C2 Fe1 P1 92.70(6)
C2 Fe1 P2 91.61(6)
P1 Fe1 P2 87.93(2)
C2 Fe1 S2 159.30(6)
P1 Fe1 S2 107.80(2)
P2 Fe1 S2 91.97(2)
C2 Fe1 S1 93.18(6)
P1 Fe1 S1 103.87(2)
P2 Fe1 S1 167.03(2)
S2 Fe1 S1 79.404(19)
C2 Fe1 Fe2 104.53(6)
P1 Fe1 Fe2 152.906(19)
P2 Fe1 Fe2 111.874(18)
S2 Fe1 Fe2 55.396(14)
S1 Fe1 Fe2 55.216(15)
C1 Fe2 P3 93.71(6)
C1 Fe2 P4 90.12(6)
P3 Fe2 P4 86.83(2)
C1 Fe2 S1 157.31(6)
P3 Fe2 S1 108.71(2)
P4 Fe2 S1 94.45(2)
C1 Fe2 S2 92.28(6)
P3 Fe2 S2 103.61(2)
P4 Fe2 S2 169.11(2)
S1 Fe2 S2 79.382(19)
C1 Fe2 Fe1 102.49(6)
P3 Fe2 Fe1 153.200(18)
P4 Fe2 Fe1 114.002(18)
S1 Fe2 Fe1 55.468(15)
S2 Fe2 Fe1 55.106(14)
C3 S1 Fe2 104.74(6)
C3 S1 Fe1 102.68(6)
Fe2 S1 Fe1 69.316(17)
C4 S2 Fe1 106.49(6)
C4 S2 Fe2 101.70(6)
Fe1 S2 Fe2 69.498(16)
C13 P1 C5 102.83(9)
C13 P1 C7 102.34(9)
C5 P1 C7 97.50(8)
C13 P1 Fe1 119.05(6)
C5 P1 Fe1 107.72(6)
C7 P1 Fe1 123.60(6)
C6 P2 C19 100.09(9)
C6 P2 C25 100.05(8)
C19 P2 C25 100.96(9)
C6 P2 Fe1 106.74(7)
C19 P2 Fe1 120.02(6)
C25 P2 Fe1 124.71(6)
C31 P3 C33 102.91(8)
C31 P3 C39 102.16(8)
C33 P3 C39 102.15(8)
C31 P3 Fe2 107.49(6)
C33 P3 Fe2 120.15(6)
C39 P3 Fe2 119.48(6)
C32 P4 C45 101.32(9)
C32 P4 C51 101.05(9)
C45 P4 C51 103.39(8)
C32 P4 Fe2 106.55(6)
C45 P4 Fe2 119.72(6)
C51 P4 Fe2 121.48(6)
O1 C1 Fe2 177.44(18)
O2 C2 Fe1 177.61(17)
C4 C3 S1 111.74(12)
C4 C3 H3A 109.3
S1 C3 H3A 109.3
C4 C3 H3B 109.3
S1 C3 H3B 109.3
H3A C3 H3B 107.9
C3 C4 S2 111.22(12)
C3 C4 H4A 109.4
S2 C4 H4A 109.4
C3 C4 H4B 109.4
S2 C4 H4B 109.4
H4A C4 H4B 108.0
C6 C5 P1 117.73(15)
C6 C5 H5 121.1
P1 C5 H5 121.1
C5 C6 P2 118.48(15)
C5 C6 H6 120.8
P2 C6 H6 120.8
C12 C7 C8 117.70(18)
C12 C7 P1 125.25(15)
C8 C7 P1 116.72(14)
C9 C8 C7 121.44(19)
C9 C8 H8 119.3
C7 C8 H8 119.3
C10 C9 C8 119.9(2)
C10 C9 H9 120.1
C8 C9 H9 120.1
C9 C10 C11 120.2(2)
C9 C10 H10 119.9
C11 C10 H10 119.9
C10 C11 C12 120.2(2)
C10 C11 H11 119.9
C12 C11 H11 119.9
C7 C12 C11 120.53(19)
C7 C12 H12 119.7
C11 C12 H12 119.7
C18 C13 C14 117.72(19)
C18 C13 P1 119.47(16)
C14 C13 P1 122.81(16)
C15 C14 C13 120.6(2)
C15 C14 H14 119.7
C13 C14 H14 119.7
C16 C15 C14 120.6(2)
C16 C15 H15 119.7
C14 C15 H15 119.7
C15 C16 C17 119.5(2)
C15 C16 H16 120.2
C17 C16 H16 120.2
C16 C17 C18 119.9(2)
C16 C17 H17 120.0
C18 C17 H17 120.0
C17 C18 C13 121.6(2)
C17 C18 H18 119.2
C13 C18 H18 119.2
C20 C19 C24 118.42(19)
C20 C19 P2 121.56(16)
C24 C19 P2 119.92(15)
C21 C20 C19 120.4(2)
C21 C20 H20 119.8
C19 C20 H20 119.8
C22 C21 C20 120.5(2)
C22 C21 H21 119.8
C20 C21 H21 119.8
C21 C22 C23 120.1(2)
C21 C22 H22 119.9
C23 C22 H22 119.9
C22 C23 C24 119.8(2)
C22 C23 H23 120.1
C24 C23 H23 120.1
C23 C24 C19 120.7(2)
C23 C24 H24 119.6
C19 C24 H24 119.6
C30 C25 C26 117.90(18)
C30 C25 P2 121.90(15)
C26 C25 P2 120.18(14)
C27 C26 C25 121.36(19)
C27 C26 H26 119.3
C25 C26 H26 119.3
C28 C27 C26 120.0(2)
C28 C27 H27 120.0
C26 C27 H27 120.0
C29 C28 C27 119.4(2)
C29 C28 H28 120.3
C27 C28 H28 120.3
C28 C29 C30 120.9(2)
C28 C29 H29 119.5
C30 C29 H29 119.5
C25 C30 C29 120.38(19)
C25 C30 H30 119.8
C29 C30 H30 119.8
C32 C31 P3 117.20(15)
C32 C31 H31 121.4
P3 C31 H31 121.4
C31 C32 P4 117.80(15)
C31 C32 H32 121.1
P4 C32 H32 121.1
C38 C33 C34 117.59(18)
C38 C33 P3 123.31(15)
C34 C33 P3 119.10(15)
C33 C34 C35 121.17(19)
C33 C34 H34 119.4
C35 C34 H34 119.4
C36 C35 C34 120.2(2)
C36 C35 H35 119.9
C34 C35 H35 119.9
C35 C36 C37 119.86(19)
C35 C36 H36 120.1
C37 C36 H36 120.1
C36 C37 C38 120.3(2)
C36 C37 H37 119.8
C38 C37 H37 119.8
C33 C38 C37 120.8(2)
C33 C38 H38 119.6
C37 C38 H38 119.6
C40 C39 C44 118.04(17)
C40 C39 P3 123.39(14)
C44 C39 P3 118.36(14)
C41 C40 C39 120.83(18)
C41 C40 H40 119.6
C39 C40 H40 119.6
C42 C41 C40 120.61(18)
C42 C41 H41 119.7
C40 C41 H41 119.7
C41 C42 C43 119.20(19)
C41 C42 H42 120.4
C43 C42 H42 120.4
C44 C43 C42 120.18(19)
C44 C43 H43 119.9
C42 C43 H43 119.9
C43 C44 C39 121.14(18)
C43 C44 H44 119.4
C39 C44 H44 119.4
C46 C45 C50 117.80(19)
C46 C45 P4 123.51(16)
C50 C45 P4 118.49(15)
C47 C46 C45 121.5(2)
C47 C46 H46 119.3
C45 C46 H46 119.3
C48 C47 C46 120.1(2)
C48 C47 H47 119.9
C46 C47 H47 119.9
C47 C48 C49 120.0(2)
C47 C48 H48 120.0
C49 C48 H48 120.0
C48 C49 C50 120.0(2)
C48 C49 H49 120.0
C50 C49 H49 120.0
C45 C50 C49 120.6(2)
C45 C50 H50 119.7
C49 C50 H50 119.7
C56 C51 C52 117.62(19)
C56 C51 P4 122.28(17)
C52 C51 P4 120.04(15)
C53 C52 C51 120.9(2)
C53 C52 H52 119.6
C51 C52 H52 119.6
C54 C53 C52 120.2(2)
C54 C53 H53 119.9
C52 C53 H53 119.9
C55 C54 C53 119.8(2)
C55 C54 H54 120.1
C53 C54 H54 120.1
C54 C55 C56 120.6(2)
C54 C55 H55 119.7
C56 C55 H55 119.7
C55 C56 C51 120.9(2)
C55 C56 H56 119.6
C51 C56 H56 119.6

loop_
_geom_bond_atom_site_label_1
_geom_bond_atom_site_label_2
_geom_bond_distance
Fe1 C2 1.7357(19)
Fe1 P1 2.1732(6)
Fe1 P2 2.2026(6)
Fe1 S2 2.2485(5)
Fe1 S1 2.2611(5)
Fe1 Fe2 2.5678(4)
Fe2 C1 1.737(2)
Fe2 P3 2.1769(6)
Fe2 P4 2.1958(5)
Fe2 S1 2.2542(5)
Fe2 S2 2.2565(5)
S1 C3 1.8309(17)
S2 C4 1.8273(17)
P1 C13 1.8246(19)
P1 C5 1.8264(18)
P1 C7 1.8419(18)
P2 C6 1.8246(18)
P2 C19 1.8309(19)
P2 C25 1.8372(18)
P3 C31 1.8295(18)
P3 C33 1.8369(18)
P3 C39 1.8380(18)
P4 C32 1.8276(18)
P4 C45 1.8367(19)
P4 C51 1.838(2)
O1 C1 1.165(2)
O2 C2 1.1687(19)
C3 C4 1.522(2)
C3 H3A 0.9900
C3 H3B 0.9900
C4 H4A 0.9900
C4 H4B 0.9900
C5 C6 1.318(2)
C5 H5 0.9500
C6 H6 0.9500
C7 C12 1.389(2)
C7 C8 1.395(2)
C8 C9 1.384(2)
C8 H8 0.9500
C9 C10 1.365(3)
C9 H9 0.9500
C10 C11 1.375(3)
C10 H10 0.9500
C11 C12 1.395(2)
C11 H11 0.9500
C12 H12 0.9500
C13 C18 1.377(2)
C13 C14 1.385(2)
C14 C15 1.382(3)
C14 H14 0.9500
C15 C16 1.364(3)
C15 H15 0.9500
C16 C17 1.370(3)
C16 H16 0.9500
C17 C18 1.377(3)
C17 H17 0.9500
C18 H18 0.9500
C19 C20 1.389(2)
C19 C24 1.390(2)
C20 C21 1.387(3)
C20 H20 0.9500
C21 C22 1.365(3)
C21 H21 0.9500
C22 C23 1.377(3)
C22 H22 0.9500
C23 C24 1.388(3)
C23 H23 0.9500
C24 H24 0.9500
C25 C30 1.380(2)
C25 C26 1.394(2)
C26 C27 1.381(2)
C26 H26 0.9500
C27 C28 1.373(3)
C27 H27 0.9500
C28 C29 1.371(3)
C28 H28 0.9500
C29 C30 1.389(2)
C29 H29 0.9500
C30 H30 0.9500
C31 C32 1.316(2)
C31 H31 0.9500
C32 H32 0.9500
C33 C38 1.387(2)
C33 C34 1.387(2)
C34 C35 1.387(2)
C34 H34 0.9500
C35 C36 1.364(2)
C35 H35 0.9500
C36 C37 1.365(3)
C36 H36 0.9500
C37 C38 1.391(3)
C37 H37 0.9500
C38 H38 0.9500
C39 C40 1.388(2)
C39 C44 1.397(2)
C40 C41 1.384(2)
C40 H40 0.9500
C41 C42 1.380(2)
C41 H41 0.9500
C42 C43 1.389(2)
C42 H42 0.9500
C43 C44 1.377(2)
C43 H43 0.9500
C44 H44 0.9500
C45 C46 1.384(2)
C45 C50 1.390(3)
C46 C47 1.381(3)
C46 H46 0.9500
C47 C48 1.367(3)
C47 H47 0.9500
C48 C49 1.374(3)
C48 H48 0.9500
C49 C50 1.394(3)
C49 H49 0.9500
C50 H50 0.9500
C51 C56 1.393(2)
C51 C52 1.398(2)
C52 C53 1.387(3)
C52 H52 0.9500
C53 C54 1.376(3)
C53 H53 0.9500
C54 C55 1.366(3)
C54 H54 0.9500
C55 C56 1.386(3)
C55 H55 0.9500
C56 H56 0.9500
